data_7053548
loop_
_publ_author_name
'Leong, Wei Lee'
'Vittal, Jagadese J.'

_publ_section_title
;
 Alkali metal ion directed self-assembled Ni(ii) molecular clusters
;
_journal_issue 10
_journal_name_full 'New Journal of Chemistry'
_journal_page_first 2145
_journal_paper_doi 10.1039/c0nj00157k
_journal_volume 34
_journal_year 2010
_chemical_formula_sum 'C13 H15 N O6'
_chemical_formula_weight 281.26
_chemical_name_systematic
;
?
;
_space_group_IT_number 14
_symmetry_cell_setting monoclinic
_symmetry_space_group_name_Hall '-P 2ybc'
_symmetry_space_group_name_H-M 'P 1 21/c 1'
_atom_sites_solution_hydrogens geom
_atom_sites_solution_primary direct
_atom_sites_solution_secondary difmap
_audit_creation_method SHELXL-97
_cell_angle_alpha 90.00
_cell_angle_beta 103.930(3)
_cell_angle_gamma 90.00
_cell_formula_units_Z 4
_cell_length_a 11.6019(13)
_cell_length_b 15.159(2)
_cell_length_c 7.5024(9)
_cell_measurement_reflns_used 770
_cell_measurement_temperature 223(2)
_cell_measurement_theta_max 20.24
_cell_measurement_theta_min 2.25
_cell_volume 1280.7(3)
_computing_cell_refinement 'Bruker SMART'
_computing_data_collection 'Bruker SMART'
_computing_data_reduction 'Bruker SAINT'
_computing_molecular_graphics 'Bruker SHELXTL'
_computing_publication_material 'Bruker SHELXTL'
_computing_structure_refinement 'SHELXL-97 (Sheldrick, 1997)'
_computing_structure_solution 'SHELXS-97 (Sheldrick, 1990)'
_diffrn_ambient_temperature 223(2)
_diffrn_measured_fraction_theta_full 1.000
_diffrn_measured_fraction_theta_max 1.000
_diffrn_measurement_device_type 'CCD area detector'
_diffrn_measurement_method 'phi and omega scans'
_diffrn_radiation_monochromator graphite
_diffrn_radiation_source 'fine-focus sealed tube'
_diffrn_radiation_type MoK\a
_diffrn_radiation_wavelength 0.71073
_diffrn_reflns_av_R_equivalents 0.0492
_diffrn_reflns_av_sigmaI/netI 0.0584
_diffrn_reflns_limit_h_max 11
_diffrn_reflns_limit_h_min -15
_diffrn_reflns_limit_k_max 19
_diffrn_reflns_limit_k_min -14
_diffrn_reflns_limit_l_max 9
_diffrn_reflns_limit_l_min -9
_diffrn_reflns_number 8861
_diffrn_reflns_theta_full 27.46
_diffrn_reflns_theta_max 27.46
_diffrn_reflns_theta_min 1.81
_exptl_absorpt_coefficient_mu 0.117
_exptl_absorpt_correction_T_max 0.9953
_exptl_absorpt_correction_T_min 0.9592
_exptl_absorpt_correction_type empirical
_exptl_absorpt_process_details 'SADABS, Sheldrick,2005'
_exptl_crystal_colour Colourless
_exptl_crystal_density_diffrn 1.459
_exptl_crystal_density_method 'not measured'
_exptl_crystal_description Block
_exptl_crystal_F_000 592
_exptl_crystal_size_max 0.36
_exptl_crystal_size_mid 0.16
_exptl_crystal_size_min 0.04
_refine_diff_density_max 0.846
_refine_diff_density_min -0.294
_refine_diff_density_rms 0.069
_refine_ls_extinction_method none
_refine_ls_goodness_of_fit_ref 1.026
_refine_ls_hydrogen_treatment mixed
_refine_ls_matrix_type full
_refine_ls_number_parameters 197
_refine_ls_number_reflns 2927
_refine_ls_number_restraints 2
_refine_ls_restrained_S_all 1.026
_refine_ls_R_factor_all 0.1359
_refine_ls_R_factor_gt 0.0846
_refine_ls_shift/su_max 0.000
_refine_ls_shift/su_mean 0.000
_refine_ls_structure_factor_coef Fsqd
_refine_ls_weighting_details 'calc w=1/[\s^2^(Fo^2^)+(0.1057P)^2^+1.3075P] where P=(Fo^2^+2Fc^2^)/3'
_refine_ls_weighting_scheme calc
_refine_ls_wR_factor_gt 0.2103
_refine_ls_wR_factor_ref 0.2384
_reflns_number_gt 1806
_reflns_number_total 2927
_reflns_threshold_expression >2sigma(I)
_cod_data_source_file c0nj00157k.txt
_cod_data_source_block compound_H2mugly
_cod_depositor_comments
;
The following automatic conversions were performed:

'_symmetry_cell_setting' value 'Monoclinic' changed to 'monoclinic'
according to /home/saulius/struct/CIF-dictionaries/cif_core.dic
dictionary named 'cif_core.dic' version 2.4.2 from 2011-04-26.

Automatic conversion script
Id: cif_fix_values 1891 2012-01-12 08:04:46Z andrius 
;
_cod_original_sg_symbol_H-M P2(1)/c
_cod_database_code 7053548

loop_
_symmetry_equiv_pos_as_xyz
'x, y, z'
'-x, y+1/2, -z+1/2'
'-x, -y, -z'
'x, -y-1/2, z-1/2'

loop_
_atom_site_label
_atom_site_type_symbol
_atom_site_fract_x
_atom_site_fract_y
_atom_site_fract_z
_atom_site_U_iso_or_equiv
_atom_site_adp_type
_atom_site_occupancy
_atom_site_symmetry_multiplicity
_atom_site_calc_flag
_atom_site_refinement_flags
N1 N 0.4876(2) 0.87449(18) 0.1738(4) 0.0327(7) Uani 1 1 d .
H1N H 0.480(3) 0.893(3) 0.051(6) 0.047(11) Uiso 1 1 d .
H2N H 0.502(3) 0.812(3) 0.170(5) 0.048(11) Uiso 1 1 d .
O1 O 0.3369(2) 0.71511(15) 0.2032(3) 0.0392(6) Uani 1 1 d .
H1O H 0.3177 0.6623 0.1910 0.059 Uiso 1 1 calc R
O2 O 0.5156(2) 1.05197(14) 0.1742(3) 0.0389(6) Uani 1 1 d .
O3 O 0.6967(2) 1.04831(15) 0.3614(4) 0.0452(7) Uani 1 1 d .
O4 O 0.2086(2) 0.99778(16) 0.0034(4) 0.0530(8) Uani 1 1 d .
O5 O 0.1658(3) 1.1346(2) -0.0874(7) 0.0959(14) Uani 1 1 d .
C1 C 0.2513(3) 0.7647(2) 0.0970(5) 0.0315(7) Uani 1 1 d .
C2 C 0.1497(3) 0.7286(2) -0.0170(5) 0.0389(8) Uani 1 1 d .
H2 H 0.1381 0.6672 -0.0206 0.047 Uiso 1 1 calc R
C3 C 0.0664(3) 0.7829(3) -0.1239(5) 0.0431(9) Uani 1 1 d .
H3 H -0.0026 0.7581 -0.1995 0.052 Uiso 1 1 calc R
C4 C 0.0823(3) 0.8749(3) -0.1225(5) 0.0450(10) Uani 1 1 d .
C5 C 0.1846(3) 0.9085(2) -0.0066(5) 0.0396(9) Uani 1 1 d .
C6 C 0.2700(3) 0.8559(2) 0.1075(5) 0.0330(8) Uani 1 1 d .
C7 C 0.3772(3) 0.8917(2) 0.2389(5) 0.0365(8) Uani 1 1 d .
H7A H 0.3848 0.8643 0.3595 0.044 Uiso 1 1 calc R
H7B H 0.3677 0.9554 0.2526 0.044 Uiso 1 1 calc R
C8 C 0.5977(3) 0.9130(2) 0.2919(5) 0.0376(8) Uani 1 1 d .
H8A H 0.6667 0.8867 0.2585 0.045 Uiso 1 1 calc R
H8B H 0.6019 0.8978 0.4203 0.045 Uiso 1 1 calc R
C9 C 0.6035(3) 1.0135(2) 0.2742(5) 0.0328(8) Uani 1 1 d .
C10 C 0.1349(4) 1.0572(3) -0.1042(8) 0.0723(16) Uani 1 1 d .
C11 C 0.0290(5) 1.0232(3) -0.2231(8) 0.0781(18) Uani 1 1 d .
H11 H -0.0240 1.0632 -0.2963 0.094 Uiso 1 1 calc R
C12 C 0.0010(4) 0.9354(4) -0.2357(6) 0.0635(14) Uani 1 1 d .
C13 C -0.1114(4) 0.9013(5) -0.3618(7) 0.0885(19) Uani 1 1 d .
H13A H -0.1535 0.9498 -0.4336 0.133 Uiso 1 1 calc R
H13B H -0.1614 0.8750 -0.2895 0.133 Uiso 1 1 calc R
H13C H -0.0918 0.8573 -0.4436 0.133 Uiso 1 1 calc R
O1S O 0.6060(4) 0.7032(2) 0.2586(9) 0.1172(19) Uani 1 1 d D
H1S H 0.572(4) 0.6516(19) 0.267(7) 0.080 Uiso 1 1 d D
H2S H 0.676(3) 0.703(4) 0.343(6) 0.080 Uiso 1 1 d D

loop_
_atom_site_aniso_label
_atom_site_aniso_U_11
_atom_site_aniso_U_22
_atom_site_aniso_U_33
_atom_site_aniso_U_23
_atom_site_aniso_U_13
_atom_site_aniso_U_12
N1 0.0317(15) 0.0200(13) 0.0461(19) -0.0057(13) 0.0087(13) -0.0057(11)
O1 0.0386(14) 0.0215(11) 0.0520(15) 0.0046(11) 0.0000(11) 0.0040(10)
O2 0.0399(14) 0.0227(12) 0.0505(15) -0.0014(11) 0.0036(11) -0.0028(10)
O3 0.0409(14) 0.0243(12) 0.0628(17) -0.0022(12) -0.0026(12) -0.0089(11)
O4 0.0528(16) 0.0232(12) 0.095(2) 0.0182(14) 0.0404(16) 0.0124(12)
O5 0.101(3) 0.0353(17) 0.178(4) 0.043(2) 0.084(3) 0.0286(18)
C1 0.0299(17) 0.0248(16) 0.0395(18) 0.0012(14) 0.0075(14) 0.0012(13)
C2 0.038(2) 0.0324(18) 0.045(2) -0.0025(16) 0.0065(16) -0.0069(15)
C3 0.0276(18) 0.056(2) 0.043(2) 0.0078(18) 0.0035(15) -0.0069(17)
C4 0.0294(18) 0.053(2) 0.054(2) 0.0198(19) 0.0135(17) 0.0104(17)
C5 0.038(2) 0.0265(17) 0.061(2) 0.0130(16) 0.0249(18) 0.0062(15)
C6 0.0306(17) 0.0245(16) 0.047(2) 0.0011(14) 0.0152(15) -0.0006(13)
C7 0.0377(19) 0.0243(16) 0.050(2) -0.0081(15) 0.0149(16) -0.0040(14)
C8 0.0317(18) 0.0243(16) 0.054(2) 0.0007(15) 0.0055(16) -0.0030(14)
C9 0.0368(18) 0.0222(15) 0.0393(18) -0.0042(14) 0.0090(15) -0.0037(14)
C10 0.059(3) 0.048(3) 0.129(5) 0.043(3) 0.058(3) 0.029(2)
C11 0.070(3) 0.075(3) 0.103(4) 0.067(3) 0.047(3) 0.049(3)
C12 0.038(2) 0.090(4) 0.068(3) 0.044(3) 0.024(2) 0.027(2)
C13 0.042(3) 0.136(5) 0.082(4) 0.048(4) 0.004(2) 0.021(3)
O1S 0.081(3) 0.0352(18) 0.256(6) 0.011(3) 0.081(3) -0.004(2)

loop_
_atom_type_symbol
_atom_type_description
_atom_type_scat_dispersion_real
_atom_type_scat_dispersion_imag
_atom_type_scat_source
C C 0.0033 0.0016 'International Tables Vol C Tables 4.2.6.8 and 6.1.1.4'
H H 0.0000 0.0000 'International Tables Vol C Tables 4.2.6.8 and 6.1.1.4'
N N 0.0061 0.0033 'International Tables Vol C Tables 4.2.6.8 and 6.1.1.4'
O O 0.0106 0.0060 'International Tables Vol C Tables 4.2.6.8 and 6.1.1.4'

loop_
_geom_angle_atom_site_label_1
_geom_angle_atom_site_label_2
_geom_angle_atom_site_label_3
_geom_angle
C8 N1 C7 114.6(3)
C10 O4 C5 121.7(4)
O1 C1 C2 122.7(3)
O1 C1 C6 115.9(3)
C2 C1 C6 121.4(3)
C3 C2 C1 119.8(3)
C2 C3 C4 121.2(3)
C5 C4 C3 117.3(3)
C5 C4 C12 118.5(4)
C3 C4 C12 124.2(4)
O4 C5 C4 121.6(3)
O4 C5 C6 115.0(3)
C4 C5 C6 123.3(3)
C5 C6 C1 116.9(3)
C5 C6 C7 123.7(3)
C1 C6 C7 119.4(3)
C6 C7 N1 111.3(3)
N1 C8 C9 112.8(3)
O3 C9 O2 126.7(3)
O3 C9 C8 115.4(3)
O2 C9 C8 117.9(3)
O5 C10 O4 116.5(5)
O5 C10 C11 126.6(5)
O4 C10 C11 117.0(4)
C12 C11 C10 123.2(4)
C11 C12 C4 118.0(4)
C11 C12 C13 122.2(4)
C4 C12 C13 119.9(5)

loop_
_geom_bond_atom_site_label_1
_geom_bond_atom_site_label_2
_geom_bond_distance
N1 C8 1.487(4)
N1 C7 1.500(4)
O1 C1 1.344(4)
O2 C9 1.255(4)
O3 C9 1.239(4)
O4 C10 1.365(5)
O4 C5 1.381(4)
O5 C10 1.225(6)
C1 C2 1.392(4)
C1 C6 1.399(4)
C2 C3 1.372(5)
C3 C4 1.407(5)
C4 C5 1.389(5)
C4 C12 1.438(5)
C5 C6 1.393(5)
C6 C7 1.491(5)
C8 C9 1.532(4)
C10 C11 1.429(8)
C11 C12 1.368(7)
C12 C13 1.506(7)

loop_
_geom_hbond_atom_site_label_D
_geom_hbond_atom_site_label_H
_geom_hbond_atom_site_label_A
_geom_hbond_distance_DH
_geom_hbond_distance_HA
_geom_hbond_distance_DA
_geom_hbond_angle_DHA
_geom_hbond_site_symmetry_A
N1 H1N O2 0.95(4) 1.89(4) 2.831(4) 169(4) 3_675
N1 H2N O1S 0.97(4) 2.05(4) 2.936(5) 151(3) .
N1 H2N O1 0.97(4) 2.47(4) 3.021(4) 116(3) .
O1 H1O O3 0.83 1.77 2.586(3) 166.8 2_645
O1 H1O O2 0.83 2.57 3.022(3) 115.3 2_645
O1S H1S O2 0.885(19) 1.93(2) 2.800(4) 168(5) 2_645
O1S H2S O5 0.897(19) 2.49(3) 3.321(8) 154(5) 2_645
